data_1558848
loop_
_publ_author_name
'Avarvari, Narcis'
'Mroweh, Nabil'
'M\'ezi\`ere, C\'ecile'
'Allain, Magali'
'Auban-Senzier, Pascale'
'Canadell, Enric'

_publ_section_title
;
 Conservation of structural arrangements and 3:1 stoichiometry in a series
 of crystalline conductors of TMTTF, TMTSF, BEDT-TTF, and chiral
 DM-EDT-TTF with the oxo-bis[pentafluorotantalate(V)] dianion
;
_journal_name_full 'Chemical Science'
_journal_paper_doi 10.1039/D0SC03665J
_journal_year 2020
_chemical_formula_moiety '3(C10 H8 S8), F10 O Ta2'
_chemical_formula_sum 'C30 H24 F10 O S24 Ta2'
_chemical_formula_weight 1721.83
_space_group_IT_number 14
_space_group_name_Hall '-P 2yab'
_space_group_name_H-M_alt 'P 1 21/a 1'
_symmetry_cell_setting monoclinic
_symmetry_Int_Tables_number 14
_symmetry_space_group_name_Hall '-P 2yab'
_symmetry_space_group_name_H-M 'P 1 21/a 1'
_atom_sites_solution_hydrogens geom
_atom_sites_solution_primary direct
_atom_sites_solution_secondary difmap
_audit_creation_date 2019-05-14T12:16:21-00:00
_audit_creation_method 'WinGX routine CIF_UPDATE'
_audit_update_record
;
2020-04-28 deposited with the CCDC.	2020-08-13 downloaded from the CCDC.
;
_cell_angle_alpha 90
_cell_angle_beta 90.234(9)
_cell_angle_gamma 90
_cell_formula_units_Z 2
_cell_length_a 12.6150(10)
_cell_length_b 11.9840(10)
_cell_length_c 16.7470(10)
_cell_measurement_reflns_used 3748
_cell_measurement_temperature 293(2)
_cell_measurement_theta_max 27.509
_cell_measurement_theta_min 2.09
_cell_volume 2531.8(3)
_computing_cell_refinement 'Dirax (Duisenberg, 1992)'
_computing_data_collection 'Collect (Hooft, 2008)'
_computing_data_reduction 'EvalCCD (Duisenberg et al., 2000)'
_computing_molecular_graphics 'DIAMOND 3.2k (Crystal Impact GbR, 2014)'
_computing_publication_material 'WinGX publication routines (Farrugia, 1999)'
_computing_structure_refinement 'SHELXL-97 (Sheldrick, 2008)'
_computing_structure_solution 'SHELXS-97 (Sheldrick, 2008)'
_diffrn_ambient_temperature 293(2)
_diffrn_detector_area_resol_mean 9
_diffrn_measured_fraction_theta_full 0.994
_diffrn_measured_fraction_theta_max 0.993
_diffrn_measurement_device_type KappaCCD
_diffrn_measurement_method '\w scans'
_diffrn_radiation_monochromator 'horizontally mounted graphite crystal'
_diffrn_radiation_type MoK\a
_diffrn_radiation_wavelength 0.71073
_diffrn_reflns_av_R_equivalents 0.1866
_diffrn_reflns_av_unetI/netI 0.2414
_diffrn_reflns_Laue_measured_fraction_full 0.994
_diffrn_reflns_Laue_measured_fraction_max 0.993
_diffrn_reflns_limit_h_max 16
_diffrn_reflns_limit_h_min -14
_diffrn_reflns_limit_k_max 15
_diffrn_reflns_limit_k_min -15
_diffrn_reflns_limit_l_max 21
_diffrn_reflns_limit_l_min -21
_diffrn_reflns_number 27701
_diffrn_reflns_point_group_measured_fraction_full 0.994
_diffrn_reflns_point_group_measured_fraction_max 0.993
_diffrn_reflns_theta_full 27.5
_diffrn_reflns_theta_max 27.509
_diffrn_reflns_theta_min 2.09
_exptl_absorpt_coefficient_mu 5.378
_exptl_absorpt_correction_T_max 0.888
_exptl_absorpt_correction_T_min 0.727
_exptl_absorpt_correction_type multi-scan
_exptl_absorpt_process_details
;
 '(SADABS (Sheldrick, Bruker, 2008))'
;
_exptl_crystal_colour black
_exptl_crystal_density_diffrn 2.259
_exptl_crystal_description plate
_exptl_crystal_F_000 1664
_exptl_crystal_size_max 0.103
_exptl_crystal_size_mid 0.079
_exptl_crystal_size_min 0.022
_refine_diff_density_max 1.419
_refine_diff_density_min -0.958
_refine_diff_density_rms 0.168
_refine_ls_extinction_method none
_refine_ls_goodness_of_fit_ref 0.961
_refine_ls_hydrogen_treatment constr
_refine_ls_matrix_type full
_refine_ls_number_parameters 311
_refine_ls_number_reflns 5792
_refine_ls_number_restraints 12
_refine_ls_restrained_S_all 0.961
_refine_ls_R_factor_all 0.2169
_refine_ls_R_factor_gt 0.065
_refine_ls_shift/su_max 0.001
_refine_ls_shift/su_mean 0
_refine_ls_structure_factor_coef Fsqd
_refine_ls_weighting_details 'w=1/[\s^2^(Fo^2^)+(0.0261P)^2^] where P=(Fo^2^+2Fc^2^)/3'
_refine_ls_weighting_scheme calc
_refine_ls_wR_factor_gt 0.074
_refine_ls_wR_factor_ref 0.0942
_reflns_Friedel_coverage 0
_reflns_number_gt 2400
_reflns_number_total 5792
_reflns_threshold_expression 'I > 2\s(I)'
_cod_data_source_file d0sc03665j2.cif
_cod_data_source_block sad_CCDC2
_cod_database_code 1558848

loop_
_symmetry_equiv_pos_as_xyz
'x, y, z'
'-x+1/2, y+1/2, -z'
'-x, -y, -z'
'x-1/2, -y-1/2, z'

loop_
_atom_site_label
_atom_site_type_symbol
_atom_site_fract_x
_atom_site_fract_y
_atom_site_fract_z
_atom_site_U_iso_or_equiv
_atom_site_adp_type
_atom_site_occupancy
_atom_site_site_symmetry_order
_atom_site_calc_flag
_atom_site_refinement_flags_posn
_atom_site_refinement_flags_adp
_atom_site_refinement_flags_occupancy
_atom_site_disorder_assembly
_atom_site_disorder_group
C1 C 0.7469(6) -0.0002(8) 0.4060(4) 0.0271(19) Uani 1 1 d . . . . .
C2 C 0.7003(6) 0.0006(9) 0.4791(4) 0.032(2) Uani 1 1 d . . . . .
C3 C 0.8153(6) -0.0567(10) 0.2655(5) 0.035(3) Uani 1 1 d . . . . .
C4 C 0.8131(6) 0.0556(9) 0.2648(5) 0.033(2) Uani 1 1 d . . . . .
C5 C 0.6039(6) -0.0530(10) 0.6087(5) 0.034(2) Uani 1 1 d . . . . .
C6 C 0.6033(6) 0.0604(9) 0.6091(5) 0.039(3) Uani 1 1 d . . . . .
C7 C 0.7882(8) -0.0530(9) 0.1071(5) 0.057(3) Uani 1 1 d . . . . .
H7A H 0.791445 -0.091826 0.056386 0.068 Uiso 1 1 calc R U . . .
H7B H 0.714065 -0.039656 0.118836 0.068 Uiso 1 1 calc R U . . .
C8 C 0.8408(8) 0.0542(9) 0.0984(6) 0.057(3) Uani 1 1 d . . . . .
H8A H 0.806317 0.09437 0.055275 0.069 Uiso 1 1 calc R U . . .
H8B H 0.9134 0.040521 0.082317 0.069 Uiso 1 1 calc R U . . .
C9A C 0.548(3) -0.058(3) 0.7569(19) 0.037(4) Uani 0.319(19) 1 d . U P A 1
H9A H 0.618008 -0.028718 0.767409 0.045 Uiso 0.319(19) 1 calc R U P A 1
H9B H 0.523743 -0.097043 0.804145 0.045 Uiso 0.319(19) 1 calc R U P A 1
C9B C 0.4851(16) -0.0495(14) 0.7486(9) 0.037(4) Uani 0.681(19) 1 d . . P A 2
H9C H 0.412367 -0.042345 0.730335 0.045 Uiso 0.681(19) 1 calc R U P A 2
H9D H 0.482947 -0.085277 0.800508 0.045 Uiso 0.681(19) 1 calc R U P A 2
C10A C 0.462(4) 0.051(4) 0.736(2) 0.061(5) Uani 0.319(19) 1 d . U P A 1
H10A H 0.437746 0.085981 0.784913 0.073 Uiso 0.319(19) 1 calc R U P A 1
H10B H 0.401511 0.025371 0.705615 0.073 Uiso 0.319(19) 1 calc R U P A 1
C10B C 0.5272(18) 0.0649(16) 0.7606(10) 0.061(5) Uani 0.681(19) 1 d . . P A 2
H10C H 0.595349 0.058595 0.787189 0.073 Uiso 0.681(19) 1 calc R U P A 2
H10D H 0.47996 0.103583 0.796817 0.073 Uiso 0.681(19) 1 calc R U P A 2
C11 C 0.9759(6) -0.0001(9) 0.5373(4) 0.038(2) Uani 1 1 d . . . . .
C12 C 0.9017(6) -0.0603(9) 0.6746(6) 0.039(3) Uani 1 1 d . . . . .
C13 C 0.8980(6) 0.0539(10) 0.6729(5) 0.042(3) Uani 1 1 d . . . . .
C14 C 0.8240(10) -0.0585(12) 0.8293(7) 0.088(4) Uani 1 1 d . . . . .
H14A H 0.747128 -0.056169 0.830931 0.106 Uiso 1 1 calc R U . . .
H14B H 0.847184 -0.094711 0.878151 0.106 Uiso 1 1 calc R U . . .
C15 C 0.8611(9) 0.0570(11) 0.8330(6) 0.079(4) Uani 1 1 d . . . . .
H15A H 0.935494 0.055206 0.847985 0.095 Uiso 1 1 calc R U . . .
H15B H 0.823647 0.093371 0.87629 0.095 Uiso 1 1 calc R U . . .
F1 F 1.0646(4) 0.6797(6) 0.0924(3) 0.078(2) Uani 1 1 d . . . . .
F2 F 0.8588(4) 0.6506(6) 0.0602(3) 0.0781(18) Uani 1 1 d . . . . .
F3 F 0.9672(5) 0.8167(4) -0.0046(4) 0.0963(19) Uani 1 1 d . . . . .
F4 F 0.9026(4) 0.6540(8) -0.0954(3) 0.099(2) Uani 1 1 d . . . . .
F5 F 1.1085(4) 0.6719(6) -0.0635(3) 0.0768(18) Uani 1 1 d . . . . .
O1 O 1 0.5 0 0.080(3) Uani 1 2 d S . P . .
S1 S 0.77792(17) -0.1239(2) 0.35556(13) 0.0389(7) Uani 1 1 d . . . . .
S2 S 0.77512(17) 0.1220(2) 0.35369(14) 0.0400(7) Uani 1 1 d . . . . .
S3 S 0.66960(17) -0.1219(2) 0.53104(13) 0.0390(7) Uani 1 1 d . . . . .
S4 S 0.66601(17) 0.1234(2) 0.52816(14) 0.0406(7) Uani 1 1 d . . . . .
S5 S 0.84247(18) -0.1445(3) 0.18431(14) 0.0486(7) Uani 1 1 d . . . . .
S6 S 0.84329(18) 0.1449(3) 0.18636(13) 0.0495(7) Uani 1 1 d . . . . .
S7 S 0.5513(2) -0.1433(3) 0.68145(16) 0.0614(8) Uani 1 1 d . . . . .
S8 S 0.54353(19) 0.1474(3) 0.67752(15) 0.0609(8) Uani 1 1 d . . . . .
S9 S 0.95126(19) -0.1220(2) 0.58904(15) 0.0455(8) Uani 1 1 d . . . . .
S10 S 0.94552(19) 0.1210(2) 0.58732(15) 0.0474(8) Uani 1 1 d . . . . .
S11 S 0.8594(2) -0.1480(3) 0.74894(16) 0.0669(8) Uani 1 1 d . . . . .
S12 S 0.8494(2) 0.1440(3) 0.74755(16) 0.0606(8) Uani 1 1 d . . . . .
TA1 Ta 0.98447(3) 0.65749(3) -0.00162(3) 0.04082(15) Uani 1 1 d . . . . .

loop_
_atom_site_aniso_label
_atom_site_aniso_U_11
_atom_site_aniso_U_22
_atom_site_aniso_U_33
_atom_site_aniso_U_23
_atom_site_aniso_U_13
_atom_site_aniso_U_12
C1 0.032(5) 0.017(4) 0.032(4) -0.005(6) 0.010(4) 0.005(4)
C2 0.043(6) 0.022(5) 0.031(4) -0.005(6) 0.007(4) 0.008(5)
C3 0.032(6) 0.050(9) 0.024(6) 0.014(6) 0.009(4) -0.006(5)
C4 0.040(6) 0.020(7) 0.037(7) 0.016(6) 0.005(4) -0.007(5)
C5 0.039(6) 0.039(8) 0.024(6) 0.004(6) 0.011(4) -0.014(5)
C6 0.052(6) 0.018(8) 0.048(7) -0.001(6) 0.012(5) -0.012(5)
C7 0.098(8) 0.037(7) 0.034(6) -0.004(5) -0.005(6) -0.006(7)
C8 0.076(8) 0.051(8) 0.044(7) 0.009(6) 0.008(5) -0.005(6)
C9A 0.043(9) 0.039(7) 0.031(7) 0.007(6) 0.029(7) -0.003(8)
C9B 0.043(9) 0.039(7) 0.031(7) 0.007(6) 0.029(7) -0.003(8)
C10A 0.095(14) 0.056(11) 0.032(10) -0.005(9) -0.007(9) 0.017(11)
C10B 0.095(14) 0.056(11) 0.032(10) -0.005(9) -0.007(9) 0.017(11)
C11 0.052(6) 0.025(5) 0.038(4) -0.014(8) -0.001(4) -0.004(5)
C12 0.039(6) 0.023(8) 0.054(8) 0.006(7) -0.006(5) 0.009(5)
C13 0.042(6) 0.058(9) 0.027(6) 0.006(6) 0.001(4) 0.002(6)
C14 0.125(11) 0.087(12) 0.054(9) -0.005(8) 0.027(7) 0.004(9)
C15 0.118(10) 0.065(10) 0.054(9) -0.010(8) 0.012(7) -0.027(8)
F1 0.089(4) 0.087(6) 0.058(4) -0.004(4) -0.010(3) 0.003(4)
F2 0.071(4) 0.080(5) 0.084(4) -0.007(4) 0.042(3) 0.001(4)
F3 0.135(5) 0.039(4) 0.115(5) 0.022(5) 0.033(4) 0.017(4)
F4 0.095(4) 0.151(7) 0.051(4) -0.013(5) -0.012(3) 0.020(5)
F5 0.075(4) 0.073(5) 0.083(4) 0.019(4) 0.042(3) 0.002(4)
O1 0.088(7) 0.040(6) 0.111(7) 0.017(8) 0.042(6) 0.010(6)
S1 0.0562(16) 0.025(2) 0.0361(16) -0.0024(13) 0.0173(11) -0.0009(11)
S2 0.0596(16) 0.024(2) 0.0361(16) 0.0015(13) 0.0161(11) -0.0002(12)
S3 0.0632(16) 0.0190(19) 0.0349(16) 0.0010(13) 0.0155(11) 0.0009(12)
S4 0.0616(16) 0.0217(19) 0.0387(16) 0.0007(13) 0.0190(12) -0.0006(12)
S5 0.0712(17) 0.037(2) 0.0381(16) -0.0049(17) 0.0150(12) 0.0064(15)
S6 0.0737(17) 0.041(2) 0.0338(15) 0.0084(17) 0.0118(11) -0.0142(16)
S7 0.095(2) 0.030(2) 0.0588(19) 0.0063(18) 0.0443(14) -0.0045(17)
S8 0.093(2) 0.031(2) 0.0581(19) -0.0005(19) 0.0457(14) 0.0086(17)
S9 0.0695(17) 0.022(2) 0.0448(17) -0.0019(14) 0.0039(13) -0.0017(12)
S10 0.0732(18) 0.029(2) 0.0398(17) -0.0029(14) -0.0001(13) -0.0019(13)
S11 0.093(2) 0.051(2) 0.0567(19) 0.008(2) 0.0279(14) -0.0047(19)
S12 0.0851(19) 0.043(2) 0.0542(18) -0.0028(19) 0.0092(13) 0.0159(17)
TA1 0.0510(3) 0.0377(2) 0.0338(2) 0.0005(3) 0.01037(17) -0.0006(3)

loop_
_atom_type_symbol
_atom_type_description
_atom_type_scat_dispersion_real
_atom_type_scat_dispersion_imag
_atom_type_scat_source
C C 0.0033 0.0016 'International Tables Vol C Tables 4.2.6.8 and 6.1.1.4'
H H 0 0 'International Tables Vol C Tables 4.2.6.8 and 6.1.1.4'
F F 0.0171 0.0103 'International Tables Vol C Tables 4.2.6.8 and 6.1.1.4'
O O 0.0106 0.006 'International Tables Vol C Tables 4.2.6.8 and 6.1.1.4'
S S 0.1246 0.1234 'International Tables Vol C Tables 4.2.6.8 and 6.1.1.4'
Ta Ta -0.7052 6.5227 'International Tables Vol C Tables 4.2.6.8 and 6.1.1.4'

loop_
_geom_angle_atom_site_label_1
_geom_angle_atom_site_label_2
_geom_angle_atom_site_label_3
_geom_angle
_geom_angle_site_symmetry_1
_geom_angle_site_symmetry_3
_geom_angle_publ_flag
C2 C1 S2 122.4(8) . . ?
C2 C1 S1 122.6(8) . . ?
S2 C1 S1 115.0(4) . . ?
C1 C2 S4 122.7(8) . . ?
C1 C2 S3 122.6(8) . . ?
S4 C2 S3 114.7(4) . . ?
C4 C3 S5 126.7(8) . . ?
C4 C3 S1 117.0(8) . . ?
S5 C3 S1 116.1(7) . . ?
C3 C4 S6 128.1(9) . . ?
C3 C4 S2 116.9(8) . . ?
S6 C4 S2 115.0(6) . . ?
C6 C5 S3 118.5(8) . . ?
C6 C5 S7 127.5(8) . . ?
S3 C5 S7 113.9(7) . . ?
C5 C6 S8 127.6(8) . . ?
C5 C6 S4 115.2(8) . . ?
S8 C6 S4 117.1(6) . . ?
C8 C7 S5 115.6(7) . . ?
C8 C7 H7A 108.4 . . ?
S5 C7 H7A 108.4 . . ?
C8 C7 H7B 108.4 . . ?
S5 C7 H7B 108.4 . . ?
H7A C7 H7B 107.4 . . ?
C7 C8 S6 116.8(8) . . ?
C7 C8 H8A 108.1 . . ?
S6 C8 H8A 108.1 . . ?
C7 C8 H8B 108.1 . . ?
S6 C8 H8B 108.1 . . ?
H8A C8 H8B 107.3 . . ?
S7 C9A C10A 110(3) . . ?
S7 C9A H9A 109.7 . . ?
C10A C9A H9A 109.7 . . ?
S7 C9A H9B 109.7 . . ?
C10A C9A H9B 109.7 . . ?
H9A C9A H9B 108.2 . . ?
C10B C9B S7 119.7(14) . . ?
C10B C9B H9C 107.4 . . ?
S7 C9B H9C 107.4 . . ?
C10B C9B H9D 107.4 . . ?
S7 C9B H9D 107.4 . . ?
H9C C9B H9D 106.9 . . ?
C9A C10A S8 104(3) . . ?
C9A C10A H10A 111 . . ?
S8 C10A H10A 111 . . ?
C9A C10A H10B 111 . . ?
S8 C10A H10B 111 . . ?
H10A C10A H10B 109 . . ?
C9B C10B S8 117.8(14) . . ?
C9B C10B H10C 107.9 . . ?
S8 C10B H10C 107.9 . . ?
C9B C10B H10D 107.9 . . ?
S8 C10B H10D 107.9 . . ?
H10C C10B H10D 107.2 . . ?
C11 C11 S10 122.3(11) 3_756 . ?
C11 C11 S9 122.2(11) 3_756 . ?
S10 C11 S9 115.4(4) . . ?
C13 C12 S11 128.0(9) . . ?
C13 C12 S9 114.9(8) . . ?
S11 C12 S9 117.0(7) . . ?
C12 C13 S10 117.7(8) . . ?
C12 C13 S12 127.5(9) . . ?
S10 C13 S12 114.8(7) . . ?
C15 C14 S11 121.4(10) . . ?
C15 C14 H14A 107 . . ?
S11 C14 H14A 107 . . ?
C15 C14 H14B 107 . . ?
S11 C14 H14B 107 . . ?
H14A C14 H14B 106.7 . . ?
C14 C15 S12 119.7(10) . . ?
C14 C15 H15A 107.4 . . ?
S12 C15 H15A 107.4 . . ?
C14 C15 H15B 107.4 . . ?
S12 C15 H15B 107.4 . . ?
H15A C15 H15B 106.9 . . ?
TA1 O1 TA1 180.00(2) 3_765 . ?
C1 S1 C3 95.0(5) . . ?
C1 S2 C4 95.8(4) . . ?
C2 S3 C5 94.6(4) . . ?
C2 S4 C6 96.6(5) . . ?
C3 S5 C7 96.5(5) . . ?
C4 S6 C8 103.8(5) . . ?
C9A S7 C5 99.3(13) . . ?
C5 S7 C9B 103.1(6) . . ?
C10B S8 C6 104.1(7) . . ?
C6 S8 C10A 102.8(14) . . ?
C11 S9 C12 96.9(5) . . ?
C11 S10 C13 95.1(5) . . ?
C12 S11 C14 105.1(6) . . ?
C13 S12 C15 100.6(6) . . ?
F4 TA1 F1 173.2(3) . . ?
F4 TA1 F5 89.8(3) . . ?
F1 TA1 F5 90.2(2) . . ?
F4 TA1 O1 92.6(3) . . ?
F1 TA1 O1 94.2(2) . . ?
F5 TA1 O1 90.7(2) . . ?
F4 TA1 F2 89.8(2) . . ?
F1 TA1 F2 89.9(2) . . ?
F5 TA1 F2 177.2(2) . . ?
O1 TA1 F2 92.0(2) . . ?
F4 TA1 F3 86.5(3) . . ?
F1 TA1 F3 86.7(3) . . ?
F5 TA1 F3 89.4(3) . . ?
O1 TA1 F3 179.1(2) . . ?
F2 TA1 F3 87.8(3) . . ?

loop_
_geom_bond_atom_site_label_1
_geom_bond_atom_site_label_2
_geom_bond_distance
_geom_bond_site_symmetry_2
_geom_bond_publ_flag
C1 C2 1.360(8) . ?
C1 S2 1.745(9) . ?
C1 S1 1.750(9) . ?
C2 S4 1.742(9) . ?
C2 S3 1.750(10) . ?
C3 C4 1.346(10) . ?
C3 S5 1.754(10) . ?
C3 S1 1.775(9) . ?
C4 S6 1.738(9) . ?
C4 S2 1.757(10) . ?
C5 C6 1.359(10) . ?
C5 S3 1.752(9) . ?
C5 S7 1.761(9) . ?
C6 S8 1.725(10) . ?
C6 S4 1.744(9) . ?
C7 C8 1.453(11) . ?
C7 S5 1.826(9) . ?
C7 H7A 0.97 . ?
C7 H7B 0.97 . ?
C8 S6 1.830(10) . ?
C8 H8A 0.97 . ?
C8 H8B 0.97 . ?
C9A S7 1.63(3) . ?
C9A C10A 1.72(6) . ?
C9A H9A 0.97 . ?
C9A H9B 0.97 . ?
C9B C10B 1.48(2) . ?
C9B S7 1.798(16) . ?
C9B H9C 0.97 . ?
C9B H9D 0.97 . ?
C10A S8 1.83(4) . ?
C10A H10A 0.97 . ?
C10A H10B 0.97 . ?
C10B S8 1.720(17) . ?
C10B H10C 0.97 . ?
C10B H10D 0.97 . ?
C11 C11 1.392(13) 3_756 ?
C11 S10 1.720(10) . ?
C11 S9 1.727(10) . ?
C12 C13 1.370(10) . ?
C12 S11 1.716(10) . ?
C12 S9 1.731(10) . ?
C13 S10 1.751(10) . ?
C13 S12 1.764(11) . ?
C14 C15 1.463(13) . ?
C14 S11 1.780(12) . ?
C14 H14A 0.97 . ?
C14 H14B 0.97 . ?
C15 S12 1.777(12) . ?
C15 H15A 0.97 . ?
C15 H15B 0.97 . ?
F1 TA1 1.886(5) . ?
F2 TA1 1.899(4) . ?
F3 TA1 1.921(5) . ?
F4 TA1 1.877(5) . ?
F5 TA1 1.888(4) . ?
O1 TA1 1.8976(4) 3_765 ?
O1 TA1 1.8976(4) . ?
